data_4108937
loop_
_publ_author_name
'Satoshi Takamizawa'
'Ei-ichi Nakata'
'Takamasa Akatsuka'
'Chihiro Kachi-Terajima'
'Ryosuke Miyake'

_publ_contact_author_address
;International Graduate School of Arts and Sciences
Yokohama City University
22-2 Seto, Kanazawa-ku, Yokohama 236-0027 (Japan)
;
_publ_contact_author_email staka@yokohama-cu.ac.jp
_publ_contact_author_fax (+81)45-787-2187
_publ_contact_author_name 'Satoshi Takamizawa'
_publ_contact_author_phone (+81)45-787-2187
_publ_section_title
;
 Structural and Magnetic Study of O2 Molecules Arranged along a Channel in
 a Flexible Single-Crystal Host Family
;
_journal_name_full 'Journal of the American Chemical Society'
_journal_page_first 17882
_journal_page_last 17892
_journal_paper_doi 10.1021/ja806257m
_journal_volume 130
_journal_year 2008
_chemical_formula_sum 'C33 H26 N2 O14 Rh2'
_chemical_formula_weight 880.35
_chemical_name_systematic
; 
 ? 
;
_space_group_IT_number 12
_symmetry_cell_setting monoclinic
_symmetry_space_group_name_Hall '-C 2y'
_symmetry_space_group_name_H-M 'C 1 2/m 1'
_atom_sites_solution_hydrogens geom
_atom_sites_solution_primary direct
_atom_sites_solution_secondary difmap
_audit_creation_method SHELXL-97
_cell_angle_alpha 90.00
_cell_angle_beta 130.316(7)
_cell_angle_gamma 90.00
_cell_formula_units_Z 2
_cell_length_a 18.778(8)
_cell_length_b 9.615(5)
_cell_length_c 12.478(6)
_cell_measurement_temperature 20
_cell_volume 1717.8(14)
_computing_cell_refinement 'Bruker SMART'
_computing_data_collection 'Bruker SMART'
_computing_data_reduction 'Bruker SAINT'
_computing_molecular_graphics 'Bruker SHELXTL'
_computing_publication_material 'Bruker SHELXTL'
_computing_structure_refinement 'SHELXL-97 (Sheldrick, 1997)'
_computing_structure_solution 'SHELXS-97 (Sheldrick, 1990)'
_diffrn_ambient_temperature 20
_diffrn_detector_area_resol_mean 8.366
_diffrn_measured_fraction_theta_full 0.996
_diffrn_measured_fraction_theta_max 0.996
_diffrn_measurement_device_type 'CCD area detector'
_diffrn_measurement_method 'phi and omega scans'
_diffrn_radiation_monochromator graphite
_diffrn_radiation_source 'fine-focus sealed tube'
_diffrn_radiation_type MoK\a
_diffrn_radiation_wavelength 0.71073
_diffrn_reflns_av_R_equivalents 0.1180
_diffrn_reflns_av_sigmaI/netI 0.1331
_diffrn_reflns_limit_h_max 22
_diffrn_reflns_limit_h_min -17
_diffrn_reflns_limit_k_max 11
_diffrn_reflns_limit_k_min -11
_diffrn_reflns_limit_l_max 14
_diffrn_reflns_limit_l_min -14
_diffrn_reflns_number 4541
_diffrn_reflns_theta_full 25.02
_diffrn_reflns_theta_max 25.02
_diffrn_reflns_theta_min 2.14
_exptl_absorpt_coefficient_mu 1.033
_exptl_absorpt_correction_T_max 0.9220
_exptl_absorpt_correction_T_min 0.7470
_exptl_absorpt_correction_type empirical
_exptl_absorpt_process_details
;
SADABS; sheldrick, 1996
;
_exptl_crystal_colour red
_exptl_crystal_density_diffrn 1.703
_exptl_crystal_description plate
_exptl_crystal_F_000 874
_exptl_crystal_size_max 0.30
_exptl_crystal_size_mid 0.20
_exptl_crystal_size_min 0.08
_refine_diff_density_max 1.715
_refine_diff_density_min -1.685
_refine_diff_density_rms 0.275
_refine_ls_extinction_method none
_refine_ls_goodness_of_fit_ref 1.059
_refine_ls_hydrogen_treatment constr
_refine_ls_matrix_type full
_refine_ls_number_parameters 186
_refine_ls_number_reflns 1617
_refine_ls_number_restraints 426
_refine_ls_restrained_S_all 0.974
_refine_ls_R_factor_all 0.1341
_refine_ls_R_factor_gt 0.0872
_refine_ls_shift/su_max 0.000
_refine_ls_shift/su_mean 0.000
_refine_ls_structure_factor_coef Fsqd
_refine_ls_weighting_details 'calc w=1/[\s^2^(Fo^2^)+(0.1429P)^2^+0.0136P] where P=(Fo^2^+2Fc^2^)/3'
_refine_ls_weighting_scheme calc
_refine_ls_wR_factor_gt 0.2104
_refine_ls_wR_factor_ref 0.2435
_reflns_number_gt 1076
_reflns_number_total 1617
_reflns_threshold_expression >2sigma(I)
_cod_data_source_file ja806257m_si_001_13.cif
_cod_data_source_block 40429n1_20K
_cod_original_cell_volume 1717.7(13)
_cod_database_code 4108937

loop_
_symmetry_equiv_pos_as_xyz
'x, y, z'
'-x, y, -z'
'x+1/2, y+1/2, z'
'-x+1/2, y+1/2, -z'
'-x, -y, -z'
'x, -y, z'
'-x+1/2, -y+1/2, -z'
'x+1/2, -y+1/2, z'

loop_
_atom_site_label
_atom_site_type_symbol
_atom_site_fract_x
_atom_site_fract_y
_atom_site_fract_z
_atom_site_U_iso_or_equiv
_atom_site_adp_type
_atom_site_occupancy
_atom_site_symmetry_multiplicity
_atom_site_calc_flag
_atom_site_refinement_flags
C1 C 0.1676(10) 0.0000 0.5791(14) 0.020(2) Uani 1 2 d SDU
C2 C 0.2615(9) 0.0000 0.6170(12) 0.023(2) Uani 1 2 d SDU
C3 C 0.3040(7) 0.1258(12) 0.6322(11) 0.030(2) Uani 1 1 d DU
H3 H 0.2736 0.2114 0.6179 0.036 Uiso 1 1 calc R
C4 C 0.3909(7) 0.1250(13) 0.6682(12) 0.033(2) Uani 1 1 d DU
H4 H 0.4212 0.2104 0.6813 0.040 Uiso 1 1 calc R
C5 C 0.4338(11) 0.0000 0.6852(19) 0.036(3) Uani 1 2 d SDU
H5 H 0.4931 0.0000 0.7087 0.043 Uiso 1 2 calc SRD
C11 C 0.0770(7) 0.4296(12) 0.6019(12) 0.023(2) Uani 1 1 d U
C12 C 0.168(3) 0.376(5) 0.745(4) 0.025(5) Uani 0.25 1 d PU
H12A H 0.1515 0.3109 0.7868 0.038 Uiso 0.25 1 calc PR
H12B H 0.2028 0.4543 0.8086 0.038 Uiso 0.25 1 calc PR
H12C H 0.2065 0.3274 0.7294 0.038 Uiso 0.25 1 calc PR
C6A C 0.066(3) 0.0000 0.755(3) 0.039(3) Uani 0.521(19) 2 d SPDU
C7A C 0.1045(15) 0.0000 0.911(2) 0.045(3) Uani 0.521(19) 2 d SPDU
C8A C 0.1221(13) 0.1199(13) 0.977(2) 0.050(3) Uani 0.521(19) 1 d PDU
H8A H 0.1112 0.2054 0.9306 0.061 Uiso 0.521(19) 1 calc PR
C9A C 0.1551(16) 0.1200(13) 1.109(2) 0.055(3) Uani 0.521(19) 1 d PDU
H9A H 0.1687 0.2054 1.1576 0.066 Uiso 0.521(19) 1 calc PR
C10A C 0.169(2) 0.0000 1.173(3) 0.055(3) Uani 0.521(19) 2 d SPDU
H10A H 0.1887 0.0000 1.2652 0.066 Uiso 0.521(19) 2 calc SPRD
C6B C 0.056(3) 0.0000 0.751(3) 0.039(3) Uani 0.479(19) 2 d SPDU
C7B C 0.0700(15) 0.0000 0.891(2) 0.045(3) Uani 0.479(19) 2 d SPDU
C8B C 0.0764(13) 0.1187(13) 0.950(2) 0.050(3) Uani 0.479(19) 1 d PDU
H8B H 0.0679 0.2043 0.9048 0.060 Uiso 0.479(19) 1 calc PR
C9B C 0.0946(17) 0.1187(13) 1.072(2) 0.054(3) Uani 0.479(19) 1 d PDU
H9B H 0.0994 0.2043 1.1138 0.064 Uiso 0.479(19) 1 calc PR
C10B C 0.106(3) 0.0000 1.134(3) 0.054(3) Uani 0.479(19) 2 d SPDU
H10B H 0.1225 0.0000 1.2239 0.065 Uiso 0.479(19) 2 calc SPRD
N1 N 0.0000 0.3576(16) 0.5000 0.029(3) Uani 1 2 d SU
O1 O 0.1311(5) 0.1176(8) 0.5637(7) 0.0215(14) Uani 1 1 d DU
O2A O 0.055(2) 0.1164(18) 0.7054(16) 0.032(2) Uani 0.521(19) 1 d PDU
O2B O 0.046(2) 0.1153(19) 0.7004(17) 0.034(3) Uani 0.479(19) 1 d PDU
O1S O 0.5000 0.0597(5) 1.0000 0.143(11) Uani 1 2 d SDU
O2S O 0.283(2) 0.0000 0.919(3) 0.133(8) Uani 1 2 d SDU
O3S O 0.321(2) 0.076(4) 1.012(3) 0.137(9) Uani 0.50 1 d PDU
Rh1 Rh 0.0000 0.12449(14) 0.5000 0.0190(5) Uani 1 2 d SDU

loop_
_atom_site_aniso_label
_atom_site_aniso_U_11
_atom_site_aniso_U_22
_atom_site_aniso_U_33
_atom_site_aniso_U_23
_atom_site_aniso_U_13
_atom_site_aniso_U_12
C1 0.025(3) 0.023(3) 0.022(3) 0.000 0.020(2) 0.000
C2 0.026(3) 0.026(3) 0.025(3) 0.000 0.019(2) 0.000
C3 0.030(3) 0.030(3) 0.030(3) 0.001(3) 0.020(2) -0.002(3)
C4 0.032(3) 0.036(3) 0.036(3) 0.003(3) 0.023(2) -0.005(3)
C5 0.034(4) 0.039(4) 0.037(4) 0.000 0.024(3) 0.000
C11 0.021(3) 0.022(3) 0.029(3) 0.001(3) 0.018(3) 0.000(3)
C12 0.025(6) 0.023(6) 0.026(6) 0.000(4) 0.016(4) -0.001(4)
C6A 0.041(3) 0.042(3) 0.039(3) 0.000 0.029(2) 0.000
C7A 0.045(3) 0.048(3) 0.044(3) 0.000 0.030(2) 0.000
C8A 0.049(3) 0.053(3) 0.048(3) -0.001(2) 0.031(2) 0.002(2)
C9A 0.052(3) 0.056(3) 0.052(3) -0.002(2) 0.032(2) 0.002(2)
C10A 0.053(4) 0.058(4) 0.053(4) 0.000 0.033(3) 0.000
C6B 0.041(3) 0.042(3) 0.039(3) 0.000 0.029(2) 0.000
C7B 0.045(3) 0.047(3) 0.044(3) 0.000 0.030(2) 0.000
C8B 0.049(3) 0.052(3) 0.048(3) -0.001(2) 0.031(2) 0.001(2)
C9B 0.052(3) 0.056(3) 0.052(3) -0.001(2) 0.033(2) 0.001(2)
C10B 0.052(4) 0.057(4) 0.052(4) 0.000 0.034(3) 0.000
N1 0.023(3) 0.022(4) 0.034(4) 0.000 0.014(3) 0.000
O1 0.029(3) 0.018(3) 0.025(3) 0.000(2) 0.021(2) 0.000(2)
O2A 0.038(3) 0.038(3) 0.034(3) -0.004(2) 0.029(2) 0.002(2)
O2B 0.039(3) 0.038(3) 0.035(3) -0.004(2) 0.028(2) 0.002(2)
O1S 0.148(11) 0.142(12) 0.139(11) 0.000 0.093(8) 0.000
O2S 0.134(9) 0.139(9) 0.133(9) 0.000 0.089(6) 0.000
O3S 0.136(9) 0.137(9) 0.136(9) -0.001(3) 0.088(6) 0.000(3)
Rh1 0.0338(8) 0.0059(6) 0.0300(7) 0.000 0.0263(6) 0.000

loop_
_atom_type_symbol
_atom_type_description
_atom_type_scat_dispersion_real
_atom_type_scat_dispersion_imag
_atom_type_scat_source
C C 0.0033 0.0016 'International Tables Vol C Tables 4.2.6.8 and 6.1.1.4'
H H 0.0000 0.0000 'International Tables Vol C Tables 4.2.6.8 and 6.1.1.4'
N N 0.0061 0.0033 'International Tables Vol C Tables 4.2.6.8 and 6.1.1.4'
O O 0.0106 0.0060 'International Tables Vol C Tables 4.2.6.8 and 6.1.1.4'
Rh Rh -1.1178 0.9187 'International Tables Vol C Tables 4.2.6.8 and 6.1.1.4'

loop_
_geom_angle_atom_site_label_1
_geom_angle_atom_site_label_2
_geom_angle_atom_site_label_3
_geom_angle
_geom_angle_site_symmetry_1
_geom_angle_site_symmetry_3
O1 C1 O1 125.7(14) 6 .
O1 C1 C2 117.1(7) 6 .
O1 C1 C2 117.1(7) . .
C3 C2 C3 120.6(12) . 6
C3 C2 C1 119.7(6) . .
C3 C2 C1 119.7(6) 6 .
C4 C3 C2 119.4(9) . .
C3 C4 C5 120.1(10) . .
C4 C5 C4 120.4(13) 6 .
N1 C11 C11 121.0(7) . 6_565
N1 C11 C12 128(2) . .
C11 C11 C12 109.5(19) 6_565 .
O2B C6A O2A 6(3) 6 6
O2B C6A O2A 131(3) 6 .
O2A C6A O2A 131(3) 6 .
O2B C6A C7A 114.7(13) 6 .
O2A C6A C7A 114.5(15) 6 .
O2A C6A C7A 114.5(15) . .
C8A C7A C8A 120.3(12) . 6
C8A C7A C8B 118.0(14) . 6
C8A C7A C8B 28.0(8) 6 6
C8A C7A C6A 119.8(6) . .
C8A C7A C6A 119.8(6) 6 .
C8B C7A C6A 115.5(14) 6 .
C7A C8A C9A 119.9(7) . .
C10A C9A C8A 119.6(7) . .
C9A C10A C9A 120.6(12) 6 .
O2B C6B O2B 129(3) 6 .
O2B C6B O2A 6(3) 6 6
O2B C6B O2A 128(3) . 6
O2B C6B C7B 115.5(16) 6 .
O2B C6B C7B 115.5(16) . .
O2A C6B C7B 116.4(13) 6 .
C8B C7B C8B 119.3(12) . 6
C8B C7B C8A 119.8(14) . 6
C8B C7B C8A 28.4(9) 6 6
C8B C7B C6B 120.4(6) . .
C8B C7B C6B 120.4(6) 6 .
C8A C7B C6B 112.1(15) 6 .
C7B C8B C9B 120.3(7) . .
C10B C9B C8B 120.1(7) . .
C9B C10B C9B 119.7(12) 6 .
C11 N1 C11 118.0(15) . 2_556
C11 N1 Rh1 121.0(7) . .
C11 N1 Rh1 121.0(7) 2_556 .
C1 O1 Rh1 119.0(8) . .
C6A O2A Rh1 116.5(18) . .
C6B O2B Rh1 118(2) . .
O3S O2S O3S 79(5) . 6
O2S O3S O3S 51(2) . 6
O1 Rh1 O1 176.3(4) . 2_556
O1 Rh1 O2B 85.9(10) . 2_556
O1 Rh1 O2B 94.0(10) 2_556 2_556
O1 Rh1 O2B 94.0(10) . .
O1 Rh1 O2B 85.9(10) 2_556 .
O2B Rh1 O2B 175.1(10) 2_556 .
O1 Rh1 O2A 89.6(9) . 2_556
O1 Rh1 O2A 90.3(9) 2_556 2_556
O2B Rh1 O2A 3.7(17) 2_556 2_556
O2B Rh1 O2A 174.1(12) . 2_556
O1 Rh1 O2A 90.3(9) . .
O1 Rh1 O2A 89.6(9) 2_556 .
O2B Rh1 O2A 174.1(12) 2_556 .
O2B Rh1 O2A 3.7(17) . .
O2A Rh1 O2A 175.7(10) 2_556 .
O1 Rh1 N1 91.9(2) . .
O1 Rh1 N1 91.9(2) 2_556 .
O2B Rh1 N1 92.5(5) 2_556 .
O2B Rh1 N1 92.5(5) . .
O2A Rh1 N1 92.2(5) 2_556 .
O2A Rh1 N1 92.2(5) . .
O1 Rh1 Rh1 88.1(2) . 5_556
O1 Rh1 Rh1 88.1(2) 2_556 5_556
O2B Rh1 Rh1 87.5(5) 2_556 5_556
O2B Rh1 Rh1 87.5(5) . 5_556
O2A Rh1 Rh1 87.8(5) 2_556 5_556
O2A Rh1 Rh1 87.8(5) . 5_556
N1 Rh1 Rh1 180.000(2) . 5_556

loop_
_geom_bond_atom_site_label_1
_geom_bond_atom_site_label_2
_geom_bond_distance
_geom_bond_site_symmetry_2
C1 O1 1.271(10) 6
C1 O1 1.271(10) .
C1 C2 1.50(2) .
C2 C3 1.393(11) .
C2 C3 1.393(11) 6
C3 C4 1.384(11) .
C4 C5 1.385(12) .
C5 C4 1.385(12) 6
C11 N1 1.345(13) .
C11 C11 1.35(2) 6_565
C11 C12 1.56(4) .
C6A O2B 1.23(2) 6
C6A O2A 1.230(15) 6
C6A O2A 1.230(15) .
C6A C7A 1.58(3) .
C7A C8A 1.329(14) .
C7A C8A 1.329(14) 6
C7A C8B 1.46(2) 6
C8A C9A 1.335(16) .
C9A C10A 1.329(15) .
C10A C9A 1.329(15) 6
C6B O2B 1.230(16) 6
C6B O2B 1.230(16) .
C6B O2A 1.25(2) 6
C6B C7B 1.58(3) .
C7B C8B 1.323(15) .
C7B C8B 1.323(15) 6
C7B C8A 1.44(2) 6
C8B C9B 1.324(17) .
C9B C10B 1.320(15) .
C10B C9B 1.320(15) 6
N1 C11 1.345(13) 2_556
N1 Rh1 2.241(16) .
O1 Rh1 2.041(7) .
O2A Rh1 2.052(12) .
O2B Rh1 2.049(13) .
O1S O1S 1.148(10) 6
O2S O3S 1.145(8) .
O2S O3S 1.145(8) 6
O3S O3S 1.45(7) 6
Rh1 O1 2.041(7) 2_556
Rh1 O2B 2.049(13) 2_556
Rh1 O2A 2.052(12) 2_556
Rh1 Rh1 2.394(3) 5_556

loop_
_geom_torsion_atom_site_label_1
_geom_torsion_atom_site_label_2
_geom_torsion_atom_site_label_3
_geom_torsion_atom_site_label_4
_geom_torsion
_geom_torsion_site_symmetry_1
_geom_torsion_site_symmetry_4
O1 C1 C2 C3 178.6(12) 6 .
O1 C1 C2 C3 -0.6(11) . .
O1 C1 C2 C3 0.6(11) 6 6
O1 C1 C2 C3 -178.6(12) . 6
C3 C2 C3 C4 -3(2) 6 .
C1 C2 C3 C4 179.5(9) . .
C2 C3 C4 C5 1.7(18) . .
C3 C4 C5 C4 -1(2) . 6
O2B C6A C7A C8A -176(3) 6 .
O2A C6A C7A C8A 177(3) 6 .
O2A C6A C7A C8A 1(4) . .
O2B C6A C7A C8A 6(4) 6 6
O2A C6A C7A C8A -1(4) 6 6
O2A C6A C7A C8A -177(3) . 6
O2B C6A C7A C8B -25(4) 6 6
O2A C6A C7A C8B -32(3) 6 6
O2A C6A C7A C8B 151(3) . 6
C8A C7A C8A C9A -1.9(16) 6 .
C8B C7A C8A C9A 30.1(16) 6 .
C6A C7A C8A C9A -179.9(16) . .
C7A C8A C9A C10A -0.9(15) . .
C8A C9A C10A C9A 4(3) . 6
O2B C6B C7B C8B -177(3) 6 .
O2B C6B C7B C8B -3(4) . .
O2A C6B C7B C8B 176(3) 6 .
O2B C6B C7B C8B 3(4) 6 6
O2B C6B C7B C8B 177(3) . 6
O2A C6B C7B C8B -3(4) 6 6
O2B C6B C7B C8A 34(4) 6 6
O2B C6B C7B C8A -153(3) . 6
O2A C6B C7B C8A 27(4) 6 6
C8B C7B C8B C9B 4.0(16) 6 .
C8A C7B C8B C9B -28.7(17) 6 .
C6B C7B C8B C9B -175.6(17) . .
C7B C8B C9B C10B -0.3(15) . .
C8B C9B C10B C9B -3(3) . 6
C11 C11 N1 C11 0.000(2) 6_565 2_556
C12 C11 N1 C11 167(2) . 2_556
C11 C11 N1 Rh1 180.000(3) 6_565 .
C12 C11 N1 Rh1 -13(2) . .
O1 C1 O1 Rh1 -3.0(17) 6 .
C2 C1 O1 Rh1 176.1(5) . .
O2B C6A O2A Rh1 -2(5) 6 .
O2A C6A O2A Rh1 6(6) 6 .
C7A C6A O2A Rh1 -177.6(18) . .
O2B C6B O2B Rh1 5(7) 6 .
O2A C6B O2B Rh1 13(5) 6 .
C7B C6B O2B Rh1 -167(2) . .
C1 O1 Rh1 O1 1.4(8) . 2_556
C1 O1 Rh1 O2B -86.3(9) . 2_556
C1 O1 Rh1 O2B 88.8(9) . .
C1 O1 Rh1 O2A -86.5(9) . 2_556
C1 O1 Rh1 O2A 89.2(9) . .
C1 O1 Rh1 N1 -178.6(8) . .
C1 O1 Rh1 Rh1 1.4(8) . 5_556
C6B O2B Rh1 O1 -90(3) . .
C6B O2B Rh1 O1 86(3) . 2_556
C6B O2B Rh1 O2B -2(3) . 2_556
C6B O2B Rh1 O2A 36(16) . 2_556
C6B O2B Rh1 O2A -97(14) . .
C6B O2B Rh1 N1 178(3) . .
C6B O2B Rh1 Rh1 -2(3) . 5_556
C6A O2A Rh1 O1 -91(3) . .
C6A O2A Rh1 O1 86(3) . 2_556
C6A O2A Rh1 O2B -41(15) . 2_556
C6A O2A Rh1 O2B 83(13) . .
C6A O2A Rh1 O2A -3(3) . 2_556
C6A O2A Rh1 N1 177(3) . .
C6A O2A Rh1 Rh1 -3(3) . 5_556
C11 N1 Rh1 O1 -39.9(6) . .
C11 N1 Rh1 O1 140.1(6) 2_556 .
C11 N1 Rh1 O1 140.1(6) . 2_556
C11 N1 Rh1 O1 -39.9(6) 2_556 2_556
C11 N1 Rh1 O2B -125.9(11) . 2_556
C11 N1 Rh1 O2B 54.1(11) 2_556 2_556
C11 N1 Rh1 O2B 54.1(11) . .
C11 N1 Rh1 O2B -125.9(11) 2_556 .
C11 N1 Rh1 O2A -129.6(10) . 2_556
C11 N1 Rh1 O2A 50.4(10) 2_556 2_556
C11 N1 Rh1 O2A 50.4(10) . .
C11 N1 Rh1 O2A -129.6(10) 2_556 .
C11 N1 Rh1 Rh1 -57(100) . 5_556
C11 N1 Rh1 Rh1 123(62) 2_556 5_556
